data_2106792
loop_
_publ_author_name
'Dong Zhili'
'White, T.J.'

_publ_section_title
;
 Calcium-lead fluoro-vanadinite apatites. I. Disequilibrium structures
;
_journal_name_full 'Acta Crystallographica B (39,1983-)'
_journal_page_first 138
_journal_page_last 145
_journal_volume 60
_journal_year 2004
_chemical_formula_sum 'Ca5.38 F2 O24 Pb4.62 V6'
_chemical_name_systematic '(Pb1.56 Ca2.44) (Pb3.06 Ca2.94) (V O4)6 F2'
_space_group_IT_number 176
_symmetry_space_group_name_Hall '-P 6c'
_symmetry_space_group_name_H-M 'P 63/m'
_cell_angle_alpha 90
_cell_angle_beta 90
_cell_angle_gamma 120
_cell_formula_units_Z 1
_cell_length_a 9.9462
_cell_length_b 9.9462
_cell_length_c 7.1983
_cell_volume 616.701
_citation_journal_id_ASTM ASBSDK
_cod_data_source_file DongZhili_ASBSDK_2004_1212.cif
_cod_data_source_block Ca5.38F2O24Pb4.62V6
_cod_original_cell_volume 616.7015
_cod_database_code 2106792

loop_
_symmetry_equiv_pos_as_xyz
x,y,z
x-y,x,z+1/2
-y,x-y,z
-x,-y,z+1/2
-x+y,-x,z
y,-x+y,z+1/2
-x,-y,-z
-x+y,-x,-z-1/2
y,-x+y,-z
x,y,-z-1/2
x-y,x,-z
-y,x-y,-z-1/2

loop_
_atom_site_label
_atom_site_type_symbol
_atom_site_fract_x
_atom_site_fract_y
_atom_site_fract_z
_atom_site_occupancy
_atom_site_U_iso_or_equiv
Ca2 Ca+2 0.2427 0.0023 0.25 0.49 0.0
Pb2 Pb+2 0.2427 0.0023 0.25 0.51 0.0
O1 O-2 0.3195 0.4915 0.25 1 0.0
Pb1 Pb+2 0.3333 0.6667 0.0095 0.39 0.0
Ca1 Ca+2 0.3333 0.6667 0.0095 0.61 0.0
O3 O-2 0.3353 0.2546 0.0628 1 0.0
V1 V+5 0.402 0.3758 0.25 1 0.0
F1 F-1 0 0 0.25 1 0.0
O2 O-2 0.6012 0.4755 0.25 1 0.0
